data_4003282
loop_
_publ_author_name
'Kitagawa, Daichi'
'Okuyama, Tomohiro'
'Tanaka, Rika'
'Kobatake, Seiya'

_publ_section_title
;
 Photoinduced Rapid and Explosive Fragmentation of Diarylethene Crystals
 Having Urethane Bonding
;
_journal_issue 14
_journal_name_full 'Chemistry of Materials'
_journal_page_first 4889
_journal_paper_doi 10.1021/acs.chemmater.6b02017
_journal_volume 28
_journal_year 2016
_chemical_formula_moiety 'C36 H27 F6 N O2 S2'
_chemical_formula_sum 'C36 H27 F6 N O2 S2'
_chemical_formula_weight 683.73
_chemical_name_systematic
1-(2-methyl-5-(4-(benzylcarbarylmethyl)phenyl)-3-thienyl)-2-(2-methyl-5-phenyl-3-thienyl)perfluorocyclopentene
_space_group_IT_number 14
_space_group_name_Hall '-P 2ybc'
_space_group_name_H-M_alt 'P 1 21/c 1'
_symmetry_cell_setting monoclinic
_symmetry_Int_Tables_number 14
_symmetry_space_group_name_Hall '-P 2ybc'
_symmetry_space_group_name_H-M 'P 1 21/c 1'
_atom_sites_solution_hydrogens geom
_atom_sites_solution_primary direct
_atom_sites_solution_secondary difmap
_audit_creation_method SHELXL-97
_cell_angle_alpha 90.00
_cell_angle_beta 98.61(5)
_cell_angle_gamma 90.00
_cell_formula_units_Z 4
_cell_length_a 32.197(19)
_cell_length_b 9.269(5)
_cell_length_c 10.859(6)
_cell_measurement_reflns_used 33776
_cell_measurement_temperature 123(2)
_cell_measurement_theta_max 27.5
_cell_measurement_theta_min 3.0
_cell_volume 3204(3)
_computing_cell_refinement PROCESS-AUTO
_computing_data_collection PROCESS-AUTO
_computing_data_reduction CrystalStructure
_computing_molecular_graphics 'Yadokari-XG (Wakita, Nemoto et al., 2009)'
_computing_publication_material 'Yadokari-XG (Wakita, Nemoto et al., 2009)'
_computing_structure_refinement 'SHELXL-97 (Sheldrick, 1997)'
_computing_structure_solution 'SHELXS-97 (Sheldrick, 1990)'
_diffrn_ambient_temperature 123(2)
_diffrn_detector_area_resol_mean 10.00
_diffrn_measured_fraction_theta_full 0.990
_diffrn_measured_fraction_theta_max 0.990
_diffrn_measurement_device_type 'Rigaku RAXIS-RAPID'
_diffrn_measurement_method \w
_diffrn_radiation_monochromator graphite
_diffrn_radiation_source 'fine-focus sealed tube'
_diffrn_radiation_type MoK\a
_diffrn_radiation_wavelength 0.71075
_diffrn_reflns_av_R_equivalents 0.0744
_diffrn_reflns_av_sigmaI/netI 0.0502
_diffrn_reflns_limit_h_max 41
_diffrn_reflns_limit_h_min -40
_diffrn_reflns_limit_k_max 11
_diffrn_reflns_limit_k_min -12
_diffrn_reflns_limit_l_max 14
_diffrn_reflns_limit_l_min -14
_diffrn_reflns_number 25677
_diffrn_reflns_theta_full 27.48
_diffrn_reflns_theta_max 27.48
_diffrn_reflns_theta_min 3.03
_exptl_absorpt_coefficient_mu 0.236
_exptl_absorpt_correction_T_max 0.977
_exptl_absorpt_correction_T_min 0.338
_exptl_absorpt_correction_type multi-scan
_exptl_absorpt_process_details
;
    Higashi, T. (1995). Program for Absorption Correction.
    Rigaku Corporation, Tokyo, Japan.
;
_exptl_crystal_colour colorless
_exptl_crystal_density_diffrn 1.417
_exptl_crystal_density_method 'not measured'
_exptl_crystal_description platelet
_exptl_crystal_F_000 1408
_exptl_crystal_size_max 0.80
_exptl_crystal_size_mid 0.50
_exptl_crystal_size_min 0.10
_refine_diff_density_max 0.681
_refine_diff_density_min -0.394
_refine_diff_density_rms 0.078
_refine_ls_extinction_method none
_refine_ls_goodness_of_fit_ref 1.087
_refine_ls_hydrogen_treatment mixed
_refine_ls_matrix_type full
_refine_ls_number_parameters 431
_refine_ls_number_reflns 7265
_refine_ls_number_restraints 0
_refine_ls_restrained_S_all 1.087
_refine_ls_R_factor_all 0.0749
_refine_ls_R_factor_gt 0.0632
_refine_ls_shift/su_max 0.000
_refine_ls_shift/su_mean 0.000
_refine_ls_structure_factor_coef Fsqd
_refine_ls_weighting_details 'calc w=1/[\s^2^(Fo^2^)+(0.0774P)^2^+4.9866P] where P=(Fo^2^+2Fc^2^)/3'
_refine_ls_weighting_scheme calc
_refine_ls_wR_factor_gt 0.1843
_refine_ls_wR_factor_ref 0.1901
_reflns_number_gt 5807
_reflns_number_total 7265
_reflns_threshold_expression >2sigma(I)
_cod_data_source_file cm6b02017_si_004.cif
_cod_data_source_block 2a
_cod_database_code 4003282

loop_
_symmetry_equiv_pos_as_xyz
'x, y, z'
'-x, y+1/2, -z+1/2'
'-x, -y, -z'
'x, -y-1/2, z-1/2'

loop_
_atom_site_label
_atom_site_type_symbol
_atom_site_fract_x
_atom_site_fract_y
_atom_site_fract_z
_atom_site_U_iso_or_equiv
_atom_site_adp_type
_atom_site_occupancy
_atom_site_symmetry_multiplicity
_atom_site_calc_flag
_atom_site_refinement_flags
S1 S 0.40645(2) 0.70839(8) 0.16914(7) 0.03290(19) Uani 1 1 d .
S2 S 0.21812(2) 0.70687(8) 0.13046(7) 0.03251(19) Uani 1 1 d .
F1 F 0.38013(6) 0.1803(2) 0.2320(2) 0.0479(5) Uani 1 1 d .
F2 F 0.36702(7) 0.1750(2) 0.0294(2) 0.0478(5) Uani 1 1 d .
F3 F 0.32137(6) -0.0098(2) 0.2140(2) 0.0470(5) Uani 1 1 d .
F4 F 0.29501(6) 0.0599(2) 0.02609(19) 0.0483(5) Uani 1 1 d .
F5 F 0.28143(6) 0.1860(2) 0.31741(18) 0.0434(5) Uani 1 1 d .
F6 F 0.23964(5) 0.1754(2) 0.1406(2) 0.0447(5) Uani 1 1 d .
O1 O 0.02761(7) 0.7521(2) 0.4070(2) 0.0371(5) Uani 1 1 d .
O2 O 0.01380(8) 0.5238(3) 0.3341(2) 0.0469(6) Uani 1 1 d .
N1 N -0.01342(9) 0.7225(3) 0.2251(3) 0.0398(6) Uani 1 1 d .
H1 H -0.0120(12) 0.817(5) 0.223(4) 0.050(11) Uiso 1 1 d .
C1 C 0.34697(10) 0.6276(4) 0.3185(3) 0.0384(7) Uani 1 1 d .
H1A H 0.3398 0.5370 0.3568 0.058 Uiso 1 1 calc R
H1B H 0.3213 0.6836 0.2927 0.058 Uiso 1 1 calc R
H1C H 0.3662 0.6833 0.3789 0.058 Uiso 1 1 calc R
C2 C 0.36774(9) 0.5950(3) 0.2067(3) 0.0308(6) Uani 1 1 d .
C3 C 0.36183(8) 0.4802(3) 0.1242(2) 0.0264(5) Uani 1 1 d .
C4 C 0.38910(8) 0.4867(3) 0.0309(2) 0.0265(5) Uani 1 1 d .
H4 H 0.3890 0.4162 -0.0326 0.032 Uiso 1 1 calc R
C5 C 0.41519(8) 0.6041(3) 0.0423(2) 0.0261(5) Uani 1 1 d .
C6 C 0.44950(8) 0.6414(3) -0.0291(2) 0.0268(5) Uani 1 1 d .
C7 C 0.46104(9) 0.5463(3) -0.1187(3) 0.0296(6) Uani 1 1 d .
H7 H 0.4456 0.4598 -0.1375 0.036 Uiso 1 1 calc R
C8 C 0.49497(9) 0.5774(3) -0.1806(3) 0.0325(6) Uani 1 1 d .
H8 H 0.5024 0.5122 -0.2413 0.039 Uiso 1 1 calc R
C9 C 0.51811(9) 0.7039(4) -0.1536(3) 0.0360(7) Uani 1 1 d .
H9 H 0.5413 0.7248 -0.1954 0.043 Uiso 1 1 calc R
C10 C 0.50700(10) 0.7986(4) -0.0654(3) 0.0389(7) Uani 1 1 d .
H10 H 0.5227 0.8846 -0.0468 0.047 Uiso 1 1 calc R
C11 C 0.47277(10) 0.7688(3) -0.0032(3) 0.0343(6) Uani 1 1 d .
H11 H 0.4653 0.8351 0.0565 0.041 Uiso 1 1 calc R
C12 C 0.33301(8) 0.3588(3) 0.1364(2) 0.0257(5) Uani 1 1 d .
C13 C 0.34934(9) 0.2064(3) 0.1321(3) 0.0310(6) Uani 1 1 d .
C14 C 0.31152(9) 0.1069(3) 0.1407(3) 0.0311(6) Uani 1 1 d .
C15 C 0.27945(9) 0.2077(3) 0.1905(3) 0.0305(6) Uani 1 1 d .
C16 C 0.29297(8) 0.3593(3) 0.1626(2) 0.0265(5) Uani 1 1 d .
C17 C 0.27999(10) 0.6398(4) -0.0143(3) 0.0371(7) Uani 1 1 d .
H17A H 0.2887 0.5527 -0.0547 0.056 Uiso 1 1 calc R
H17B H 0.3048 0.6980 0.0165 0.056 Uiso 1 1 calc R
H17C H 0.2609 0.6962 -0.0746 0.056 Uiso 1 1 calc R
C18 C 0.25790(9) 0.5977(3) 0.0932(3) 0.0292(6) Uani 1 1 d .
C19 C 0.26341(8) 0.4788(3) 0.1717(2) 0.0260(5) Uani 1 1 d .
C20 C 0.23447(8) 0.4781(3) 0.2608(2) 0.0265(5) Uani 1 1 d .
H20 H 0.2339 0.4040 0.3210 0.032 Uiso 1 1 calc R
C21 C 0.20793(9) 0.5942(3) 0.2507(2) 0.0271(5) Uani 1 1 d .
C22 C 0.17194(8) 0.6231(3) 0.3179(3) 0.0275(6) Uani 1 1 d .
C23 C 0.16054(10) 0.5233(3) 0.4041(3) 0.0372(7) Uani 1 1 d .
H23 H 0.1771 0.4393 0.4237 0.045 Uiso 1 1 calc R
C24 C 0.12497(10) 0.5464(4) 0.4613(3) 0.0397(7) Uani 1 1 d .
H24 H 0.1175 0.4772 0.5186 0.048 Uiso 1 1 calc R
C25 C 0.10044(9) 0.6690(3) 0.4356(3) 0.0326(6) Uani 1 1 d .
C26 C 0.11232(11) 0.7696(3) 0.3517(3) 0.0401(7) Uani 1 1 d .
H26 H 0.0963 0.8551 0.3344 0.048 Uiso 1 1 calc R
C27 C 0.14726(10) 0.7465(3) 0.2932(3) 0.0392(7) Uani 1 1 d .
H27 H 0.1545 0.8158 0.2355 0.047 Uiso 1 1 calc R
C28 C 0.06167(10) 0.6949(4) 0.4964(3) 0.0388(7) Uani 1 1 d .
H28A H 0.0527 0.6030 0.5309 0.047 Uiso 1 1 calc R
H28B H 0.0685 0.7639 0.5661 0.047 Uiso 1 1 calc R
C29 C 0.00939(9) 0.6544(3) 0.3206(3) 0.0350(6) Uani 1 1 d .
C30 C -0.03688(11) 0.6451(4) 0.1206(3) 0.0409(7) Uani 1 1 d .
H30A H -0.0266 0.5444 0.1221 0.049 Uiso 1 1 calc R
H30B H -0.0310 0.6899 0.0423 0.049 Uiso 1 1 calc R
C31 C -0.08402(10) 0.6432(3) 0.1198(3) 0.0355(6) Uani 1 1 d .
C32 C -0.11092(12) 0.6190(4) 0.0078(3) 0.0443(8) Uani 1 1 d .
H32 H -0.0994 0.6083 -0.0673 0.053 Uiso 1 1 calc R
C33 C -0.15417(12) 0.6104(4) 0.0049(3) 0.0496(9) Uani 1 1 d .
H33 H -0.1719 0.5943 -0.0719 0.059 Uiso 1 1 calc R
C34 C -0.17147(11) 0.6253(4) 0.1135(4) 0.0487(9) Uani 1 1 d .
H34 H -0.2010 0.6187 0.1116 0.058 Uiso 1 1 calc R
C35 C -0.14542(11) 0.6499(4) 0.2251(3) 0.0439(8) Uani 1 1 d .
H35 H -0.1571 0.6607 0.2999 0.053 Uiso 1 1 calc R
C36 C -0.10207(10) 0.6590(4) 0.2281(3) 0.0373(7) Uani 1 1 d .
H36 H -0.0845 0.6761 0.3051 0.045 Uiso 1 1 calc R

loop_
_atom_site_aniso_label
_atom_site_aniso_U_11
_atom_site_aniso_U_22
_atom_site_aniso_U_33
_atom_site_aniso_U_23
_atom_site_aniso_U_13
_atom_site_aniso_U_12
S1 0.0373(4) 0.0339(4) 0.0292(4) -0.0071(3) 0.0101(3) -0.0084(3)
S2 0.0379(4) 0.0287(4) 0.0325(4) 0.0058(3) 0.0105(3) 0.0063(3)
F1 0.0351(10) 0.0433(11) 0.0614(13) 0.0109(10) -0.0054(9) 0.0048(8)
F2 0.0597(12) 0.0329(10) 0.0596(13) -0.0058(9) 0.0373(10) -0.0012(9)
F3 0.0498(11) 0.0314(10) 0.0641(13) 0.0180(9) 0.0224(9) 0.0085(8)
F4 0.0478(11) 0.0522(13) 0.0460(11) -0.0174(9) 0.0104(9) -0.0080(9)
F5 0.0607(12) 0.0356(10) 0.0388(10) 0.0092(8) 0.0235(9) 0.0054(9)
F6 0.0298(9) 0.0349(10) 0.0694(14) -0.0023(9) 0.0073(8) -0.0047(7)
O1 0.0337(11) 0.0307(11) 0.0481(13) -0.0050(9) 0.0098(9) 0.0022(9)
O2 0.0623(15) 0.0286(12) 0.0493(14) 0.0012(10) 0.0066(11) 0.0005(10)
N1 0.0381(14) 0.0282(14) 0.0521(17) 0.0030(12) 0.0031(12) -0.0040(11)
C1 0.0426(17) 0.0450(18) 0.0303(15) -0.0108(13) 0.0141(13) -0.0105(14)
C2 0.0340(14) 0.0326(15) 0.0267(14) -0.0015(11) 0.0081(11) -0.0036(11)
C3 0.0267(12) 0.0278(14) 0.0250(13) -0.0001(10) 0.0044(10) -0.0006(10)
C4 0.0268(13) 0.0280(14) 0.0249(13) -0.0019(10) 0.0040(10) -0.0006(10)
C5 0.0292(13) 0.0278(14) 0.0212(12) 0.0006(10) 0.0035(10) 0.0000(10)
C6 0.0270(13) 0.0289(14) 0.0246(13) 0.0043(10) 0.0037(10) 0.0014(10)
C7 0.0301(13) 0.0307(14) 0.0280(13) 0.0019(11) 0.0040(10) 0.0000(11)
C8 0.0339(14) 0.0365(16) 0.0280(14) 0.0051(12) 0.0078(11) 0.0047(12)
C9 0.0314(14) 0.0436(18) 0.0341(16) 0.0087(13) 0.0088(12) -0.0009(12)
C10 0.0427(17) 0.0371(17) 0.0379(17) 0.0031(13) 0.0096(13) -0.0102(13)
C11 0.0423(16) 0.0330(15) 0.0289(14) 0.0010(12) 0.0090(12) -0.0047(12)
C12 0.0294(13) 0.0259(13) 0.0221(12) 0.0004(10) 0.0045(10) -0.0003(10)
C13 0.0283(13) 0.0320(15) 0.0344(15) 0.0006(12) 0.0103(11) 0.0022(11)
C14 0.0368(15) 0.0238(14) 0.0335(15) 0.0009(11) 0.0078(12) 0.0004(11)
C15 0.0310(14) 0.0283(14) 0.0334(15) 0.0042(11) 0.0091(11) 0.0000(11)
C16 0.0277(13) 0.0266(13) 0.0247(13) 0.0012(10) 0.0029(10) -0.0005(10)
C17 0.0410(16) 0.0381(17) 0.0346(16) 0.0093(13) 0.0130(13) 0.0056(13)
C18 0.0319(14) 0.0289(14) 0.0273(13) 0.0002(11) 0.0062(11) 0.0017(11)
C19 0.0277(13) 0.0256(13) 0.0248(13) 0.0007(10) 0.0039(10) -0.0005(10)
C20 0.0282(13) 0.0275(13) 0.0236(12) 0.0011(10) 0.0033(10) 0.0007(10)
C21 0.0308(13) 0.0265(13) 0.0237(13) -0.0008(10) 0.0027(10) -0.0001(11)
C22 0.0298(13) 0.0271(14) 0.0258(13) -0.0030(11) 0.0044(10) 0.0005(10)
C23 0.0410(16) 0.0321(16) 0.0408(17) 0.0086(13) 0.0136(13) 0.0089(13)
C24 0.0415(17) 0.0357(17) 0.0454(18) 0.0102(14) 0.0174(14) 0.0057(13)
C25 0.0323(14) 0.0328(15) 0.0336(15) -0.0032(12) 0.0075(11) 0.0005(12)
C26 0.0471(18) 0.0299(15) 0.0466(19) 0.0044(13) 0.0175(14) 0.0101(13)
C27 0.0451(18) 0.0298(16) 0.0456(18) 0.0074(13) 0.0168(14) 0.0078(13)
C28 0.0367(16) 0.0397(17) 0.0417(18) -0.0032(14) 0.0115(13) 0.0039(13)
C29 0.0333(15) 0.0291(15) 0.0445(17) -0.0033(13) 0.0113(12) -0.0024(12)
C30 0.0485(19) 0.0393(18) 0.0359(16) -0.0013(14) 0.0101(14) -0.0044(14)
C31 0.0443(17) 0.0258(14) 0.0353(16) 0.0020(12) 0.0022(12) -0.0024(12)
C32 0.065(2) 0.0361(18) 0.0293(16) 0.0008(13) 0.0006(14) -0.0022(15)
C33 0.058(2) 0.0391(19) 0.045(2) -0.0036(15) -0.0156(16) -0.0028(16)
C34 0.0385(17) 0.044(2) 0.060(2) -0.0041(17) -0.0064(16) 0.0011(14)
C35 0.0426(18) 0.046(2) 0.0428(18) -0.0050(15) 0.0061(14) 0.0024(15)
C36 0.0398(16) 0.0368(17) 0.0333(16) -0.0030(13) -0.0010(12) 0.0002(13)

loop_
_atom_type_symbol
_atom_type_description
_atom_type_scat_dispersion_real
_atom_type_scat_dispersion_imag
_atom_type_scat_source
C C 0.0033 0.0016 'International Tables Vol C Tables 4.2.6.8 and 6.1.1.4'
H H 0.0000 0.0000 'International Tables Vol C Tables 4.2.6.8 and 6.1.1.4'
F F 0.0171 0.0103 'International Tables Vol C Tables 4.2.6.8 and 6.1.1.4'
N N 0.0061 0.0033 'International Tables Vol C Tables 4.2.6.8 and 6.1.1.4'
O O 0.0106 0.0060 'International Tables Vol C Tables 4.2.6.8 and 6.1.1.4'
S S 0.1246 0.1234 'International Tables Vol C Tables 4.2.6.8 and 6.1.1.4'

loop_
_geom_angle_atom_site_label_1
_geom_angle_atom_site_label_2
_geom_angle_atom_site_label_3
_geom_angle
C2 S1 C5 93.27(14)
C18 S2 C21 93.09(14)
C29 O1 C28 114.8(2)
C29 N1 C30 122.2(3)
C3 C2 C1 130.0(3)
C3 C2 S1 110.4(2)
C1 C2 S1 119.6(2)
C2 C3 C4 112.6(2)
C2 C3 C12 123.7(2)
C4 C3 C12 123.6(2)
C5 C4 C3 113.6(2)
C4 C5 C6 129.3(3)
C4 C5 S1 110.1(2)
C6 C5 S1 120.4(2)
C7 C6 C11 118.6(3)
C7 C6 C5 120.8(3)
C11 C6 C5 120.6(3)
C8 C7 C6 120.8(3)
C7 C8 C9 120.2(3)
C10 C9 C8 119.5(3)
C9 C10 C11 120.7(3)
C10 C11 C6 120.2(3)
C16 C12 C3 130.0(3)
C16 C12 C13 110.8(2)
C3 C12 C13 118.9(2)
F2 C13 F1 105.6(2)
F2 C13 C12 114.6(2)
F1 C13 C12 110.7(2)
F2 C13 C14 110.7(2)
F1 C13 C14 109.2(2)
C12 C13 C14 106.0(2)
F4 C14 F3 108.0(2)
F4 C14 C13 110.1(2)
F3 C14 C13 113.4(2)
F4 C14 C15 109.0(2)
F3 C14 C15 112.8(2)
C13 C14 C15 103.5(2)
F6 C15 F5 105.5(2)
F6 C15 C16 114.2(2)
F5 C15 C16 111.2(2)
F6 C15 C14 111.7(2)
F5 C15 C14 109.0(2)
C16 C15 C14 105.3(2)
C12 C16 C19 131.2(3)
C12 C16 C15 110.3(2)
C19 C16 C15 118.4(2)
C19 C18 C17 130.5(3)
C19 C18 S2 110.6(2)
C17 C18 S2 118.9(2)
C18 C19 C20 112.4(2)
C18 C19 C16 125.5(2)
C20 C19 C16 122.0(2)
C21 C20 C19 113.7(2)
C20 C21 C22 128.8(3)
C20 C21 S2 110.3(2)
C22 C21 S2 120.6(2)
C27 C22 C23 118.0(3)
C27 C22 C21 121.2(3)
C23 C22 C21 120.7(3)
C24 C23 C22 120.6(3)
C25 C24 C23 121.0(3)
C24 C25 C26 118.3(3)
C24 C25 C28 121.5(3)
C26 C25 C28 120.2(3)
C27 C26 C25 121.0(3)
C26 C27 C22 121.0(3)
O1 C28 C25 110.8(3)
O2 C29 N1 126.9(3)
O2 C29 O1 122.7(3)
N1 C29 O1 110.4(3)
N1 C30 C31 114.4(3)
C36 C31 C32 117.8(3)
C36 C31 C30 122.4(3)
C32 C31 C30 119.7(3)
C33 C32 C31 121.1(3)
C34 C33 C32 120.3(3)
C33 C34 C35 119.6(3)
C34 C35 C36 120.2(3)
C35 C36 C31 121.1(3)

loop_
_geom_bond_atom_site_label_1
_geom_bond_atom_site_label_2
_geom_bond_distance
S1 C2 1.725(3)
S1 C5 1.739(3)
S2 C18 1.727(3)
S2 C21 1.741(3)
F1 C13 1.377(4)
F2 C13 1.357(3)
F3 C14 1.352(3)
F4 C14 1.350(4)
F5 C15 1.385(3)
F6 C15 1.348(3)
O1 C29 1.371(4)
O1 C28 1.452(4)
O2 C29 1.225(4)
N1 C29 1.336(4)
N1 C30 1.455(4)
C1 C2 1.501(4)
C2 C3 1.386(4)
C3 C4 1.438(4)
C3 C12 1.477(4)
C4 C5 1.369(4)
C5 C6 1.483(4)
C6 C7 1.404(4)
C6 C11 1.404(4)
C7 C8 1.396(4)
C8 C9 1.397(4)
C9 C10 1.385(5)
C10 C11 1.403(4)
C12 C16 1.361(4)
C12 C13 1.510(4)
C13 C14 1.541(4)
C14 C15 1.548(4)
C15 C16 1.516(4)
C16 C19 1.474(4)
C17 C18 1.506(4)
C18 C19 1.388(4)
C19 C20 1.440(4)
C20 C21 1.368(4)
C21 C22 1.484(4)
C22 C27 1.395(4)
C22 C23 1.404(4)
C23 C24 1.399(4)
C24 C25 1.388(4)
C25 C26 1.396(4)
C25 C28 1.516(4)
C26 C27 1.389(4)
C30 C31 1.516(5)
C31 C36 1.396(5)
C31 C32 1.401(5)
C32 C33 1.391(5)
C33 C34 1.385(6)
C34 C35 1.386(5)
C35 C36 1.394(5)

loop_
_geom_torsion_atom_site_label_1
_geom_torsion_atom_site_label_2
_geom_torsion_atom_site_label_3
_geom_torsion_atom_site_label_4
_geom_torsion
C5 S1 C2 C3 0.1(2)
C5 S1 C2 C1 178.5(3)
C1 C2 C3 C4 -178.2(3)
S1 C2 C3 C4 -0.1(3)
C1 C2 C3 C12 -2.5(5)
S1 C2 C3 C12 175.6(2)
C2 C3 C4 C5 0.0(4)
C12 C3 C4 C5 -175.7(2)
C3 C4 C5 C6 174.7(3)
C3 C4 C5 S1 0.1(3)
C2 S1 C5 C4 -0.1(2)
C2 S1 C5 C6 -175.3(2)
C4 C5 C6 C7 -4.1(4)
S1 C5 C6 C7 170.0(2)
C4 C5 C6 C11 179.7(3)
S1 C5 C6 C11 -6.2(4)
C11 C6 C7 C8 0.2(4)
C5 C6 C7 C8 -176.1(3)
C6 C7 C8 C9 0.3(4)
C7 C8 C9 C10 -0.3(5)
C8 C9 C10 C11 -0.1(5)
C9 C10 C11 C6 0.6(5)
C7 C6 C11 C10 -0.6(4)
C5 C6 C11 C10 175.7(3)
C2 C3 C12 C16 44.8(4)
C4 C3 C12 C16 -140.0(3)
C2 C3 C12 C13 -128.7(3)
C4 C3 C12 C13 46.5(4)
C16 C12 C13 F2 130.5(3)
C3 C12 C13 F2 -54.9(3)
C16 C12 C13 F1 -110.3(3)
C3 C12 C13 F1 64.4(3)
C16 C12 C13 C14 8.1(3)
C3 C12 C13 C14 -177.3(2)
F2 C13 C14 F4 -25.7(3)
F1 C13 C14 F4 -141.5(2)
C12 C13 C14 F4 99.2(3)
F2 C13 C14 F3 95.4(3)
F1 C13 C14 F3 -20.4(3)
C12 C13 C14 F3 -139.7(2)
F2 C13 C14 C15 -142.0(2)
F1 C13 C14 C15 102.2(3)
C12 C13 C14 C15 -17.1(3)
F4 C14 C15 F6 27.2(3)
F3 C14 C15 F6 -92.8(3)
C13 C14 C15 F6 144.3(2)
F4 C14 C15 F5 143.4(2)
F3 C14 C15 F5 23.4(3)
C13 C14 C15 F5 -99.5(3)
F4 C14 C15 C16 -97.2(3)
F3 C14 C15 C16 142.8(2)
C13 C14 C15 C16 19.9(3)
C3 C12 C16 C19 8.9(5)
C13 C12 C16 C19 -177.2(3)
C3 C12 C16 C15 -168.7(3)
C13 C12 C16 C15 5.1(3)
F6 C15 C16 C12 -139.0(3)
F5 C15 C16 C12 101.8(3)
C14 C15 C16 C12 -16.2(3)
F6 C15 C16 C19 43.0(4)
F5 C15 C16 C19 -76.2(3)
C14 C15 C16 C19 165.9(2)
C21 S2 C18 C19 -0.5(2)
C21 S2 C18 C17 178.4(2)
C17 C18 C19 C20 -178.2(3)
S2 C18 C19 C20 0.6(3)
C17 C18 C19 C16 -2.3(5)
S2 C18 C19 C16 176.5(2)
C12 C16 C19 C18 40.0(5)
C15 C16 C19 C18 -142.5(3)
C12 C16 C19 C20 -144.5(3)
C15 C16 C19 C20 33.0(4)
C18 C19 C20 C21 -0.5(3)
C16 C19 C20 C21 -176.5(2)
C19 C20 C21 C22 174.0(3)
C19 C20 C21 S2 0.1(3)
C18 S2 C21 C20 0.3(2)
C18 S2 C21 C22 -174.3(2)
C20 C21 C22 C27 -178.2(3)
S2 C21 C22 C27 -4.8(4)
C20 C21 C22 C23 -1.3(5)
S2 C21 C22 C23 172.1(2)
C27 C22 C23 C24 1.2(5)
C21 C22 C23 C24 -175.8(3)
C22 C23 C24 C25 -0.8(5)
C23 C24 C25 C26 -0.5(5)
C23 C24 C25 C28 179.6(3)
C24 C25 C26 C27 1.4(5)
C28 C25 C26 C27 -178.8(3)
C25 C26 C27 C22 -1.0(5)
C23 C22 C27 C26 -0.3(5)
C21 C22 C27 C26 176.7(3)
C29 O1 C28 C25 72.5(3)
C24 C25 C28 O1 -138.6(3)
C26 C25 C28 O1 41.5(4)
C30 N1 C29 O2 0.0(5)
C30 N1 C29 O1 -178.9(3)
C28 O1 C29 O2 17.0(4)
C28 O1 C29 N1 -164.0(3)
C29 N1 C30 C31 106.0(4)
N1 C30 C31 C36 -24.9(4)
N1 C30 C31 C32 157.8(3)
C36 C31 C32 C33 -0.2(5)
C30 C31 C32 C33 177.2(3)
C31 C32 C33 C34 -0.2(5)
C32 C33 C34 C35 0.5(6)
C33 C34 C35 C36 -0.3(6)
C34 C35 C36 C31 -0.2(5)
C32 C31 C36 C35 0.4(5)
C30 C31 C36 C35 -177.0(3)
